data_4032044
loop_
_publ_author_name
'Goldberg, Mariano'
'Sartakov, Denis'
'Bats, Jan W.'
'Bolte, Michael'
'G\"obel, Michael W'

_publ_section_title
;
 A chiral analog of the bicyclic guanidine TBD: synthesis, structure and
 Br\/onsted base catalysis.
;
_journal_name_full 'Beilstein journal of organic chemistry'
_journal_page_first 1870
_journal_page_last 1876
_journal_paper_doi 10.3762/bjoc.12.176
_journal_volume 12
_journal_year 2016
_chemical_formula_moiety 'C25 H18 Cl N O3'
_chemical_formula_sum 'C25 H18 Cl N O3'
_chemical_formula_weight 415.85
_space_group_crystal_system orthorhombic
_space_group_IT_number 19
_space_group_name_Hall 'P 2ac 2ab'
_space_group_name_H-M_alt 'P 21 21 21'
_symmetry_space_group_name_Hall 'P 2ac 2ab'
_symmetry_space_group_name_H-M 'P 21 21 21'
_atom_sites_solution_hydrogens geom
_audit_creation_method SHELXL-2014/6
_cell_angle_alpha 90
_cell_angle_beta 90
_cell_angle_gamma 90
_cell_formula_units_Z 8
_cell_length_a 6.2818(11)
_cell_length_b 18.682(5)
_cell_length_c 33.725(5)
_cell_measurement_reflns_used 4259
_cell_measurement_temperature 173(2)
_cell_measurement_theta_max 25.62
_cell_measurement_theta_min 2.27
_cell_volume 3957.9(14)
_computing_cell_refinement 'X-Area (Stoe & Cie, 2001)'
_computing_data_collection 'X-Area (Stoe & Cie, 2001)'
_computing_data_reduction 'X-Area (Stoe & Cie, 2001)'
_computing_molecular_graphics 'XP in SHELXTL-Plus (Sheldrick, 2008)'
_computing_publication_material SHELXL
_computing_structure_refinement 'SHELXL-2014/6 (Sheldrick, 2014)'
_computing_structure_solution 'SHELXS (Sheldrick, 2008)'
_diffrn_ambient_temperature 173(2)
_diffrn_measured_fraction_theta_full 0.999
_diffrn_measured_fraction_theta_max 0.982
_diffrn_measurement_device_type 'STOE IPDS II two-circle-diffractometer'
_diffrn_measurement_method \w
_diffrn_radiation_type MoK\a
_diffrn_radiation_wavelength 0.71073
_diffrn_reflns_av_R_equivalents 0.4418
_diffrn_reflns_av_unetI/netI 0.4299
_diffrn_reflns_Laue_measured_fraction_full 0.999
_diffrn_reflns_Laue_measured_fraction_max 0.982
_diffrn_reflns_limit_h_max 7
_diffrn_reflns_limit_h_min -7
_diffrn_reflns_limit_k_max 23
_diffrn_reflns_limit_k_min -22
_diffrn_reflns_limit_l_max 39
_diffrn_reflns_limit_l_min -41
_diffrn_reflns_number 34726
_diffrn_reflns_point_group_measured_fraction_full 0.999
_diffrn_reflns_point_group_measured_fraction_max 0.978
_diffrn_reflns_theta_full 25.000
_diffrn_reflns_theta_max 26.261
_diffrn_reflns_theta_min 2.262
_diffrn_source 'Genix 3D I\mS microfocus X-ray source'
_exptl_absorpt_coefficient_mu 0.221
_exptl_absorpt_correction_T_max 1.000
_exptl_absorpt_correction_T_min 0.147
_exptl_absorpt_correction_type multi-scan
_exptl_absorpt_process_details 'X-Area (Stoe & Cie, 2001)'
_exptl_crystal_colour colourless
_exptl_crystal_density_diffrn 1.396
_exptl_crystal_description needle
_exptl_crystal_F_000 1728
_exptl_crystal_size_max 0.290
_exptl_crystal_size_mid 0.020
_exptl_crystal_size_min 0.020
_refine_diff_density_max 0.341
_refine_diff_density_min -0.382
_refine_diff_density_rms 0.086
_refine_ls_abs_structure_details
; 
 Flack x determined using 420 quotients [(I+)-(I-)]/[(I+)+(I-)] 
 (Parsons, Flack and Wagner, Acta Cryst. B69 (2013) 249-259). 
;
_refine_ls_abs_structure_Flack 0.4(4)
_refine_ls_extinction_method none
_refine_ls_goodness_of_fit_ref 0.978
_refine_ls_hydrogen_treatment constr
_refine_ls_matrix_type full
_refine_ls_number_parameters 543
_refine_ls_number_reflns 7819
_refine_ls_number_restraints 510
_refine_ls_restrained_S_all 0.953
_refine_ls_R_factor_all 0.2976
_refine_ls_R_factor_gt 0.1530
_refine_ls_shift/su_max 0.000
_refine_ls_shift/su_mean 0.000
_refine_ls_structure_factor_coef Fsqd
_refine_ls_weighting_details 'w=1/[\s^2^(Fo^2^)+(0.0122P)^2^] where P=(Fo^2^+2Fc^2^)/3'
_refine_ls_weighting_scheme calc
_refine_ls_wR_factor_gt 0.2038
_refine_ls_wR_factor_ref 0.2666
_reflns_Friedel_coverage 0.745
_reflns_Friedel_fraction_full 1.000
_reflns_Friedel_fraction_max 0.972
_reflns_number_gt 2557
_reflns_number_total 7819
_reflns_threshold_expression 'I > 2\s(I)'
_cod_data_source_file 1860-5397-12-176-S3.cif
_cod_data_source_block g3
_cod_depositor_comments 'Adding full bibliography for 4032043--4032045.cif.'
_cod_database_code 4032044
_shelx_space_group_comment
; 
The symmetry employed for this shelxl refinement is uniquely defined 
by the following loop, which should always be used as a source of 
symmetry information in preference to the above space-group names. 
They are only intended as comments. 
;
_shelx_estimated_absorpt_t_min 0.939
_shelx_estimated_absorpt_t_max 0.996
_shelxl_version_number 2014/6

loop_
_space_group_symop_operation_xyz
'x, y, z'
'-x+1/2, -y, z+1/2'
'-x, y+1/2, -z+1/2'
'x+1/2, -y+1/2, -z'

loop_
_atom_site_label
_atom_site_type_symbol
_atom_site_fract_x
_atom_site_fract_y
_atom_site_fract_z
_atom_site_U_iso_or_equiv
_atom_site_adp_type
_atom_site_occupancy
_atom_site_site_symmetry_order
_atom_site_calc_flag
_atom_site_refinement_flags_posn
_atom_site_refinement_flags_adp
Cl1 Cl 0.6981(11) 0.2239(4) 0.65712(16) 0.061(2) Uani 1 1 d . U
N1 N 0.448(3) 0.3420(8) 0.5276(4) 0.025(3) Uani 1 1 d . U
O1 O 0.792(3) 0.3881(7) 0.5360(3) 0.034(3) Uani 1 1 d . U
O2 O 0.151(2) 0.2891(8) 0.5010(3) 0.035(3) Uani 1 1 d . U
O3 O 0.129(3) 0.5438(11) 0.4004(4) 0.068(6) Uani 1 1 d . U
C1 C 0.650(4) 0.3697(11) 0.5149(5) 0.034(4) Uani 1 1 d . U
C2 C 0.637(3) 0.3777(10) 0.4705(5) 0.026(4) Uani 1 1 d . U
H2 H 0.7523 0.3476 0.4587 0.032 Uiso 1 1 calc R U
C3 C 0.425(4) 0.3430(12) 0.4596(5) 0.036(5) Uani 1 1 d . U
H3A H 0.3301 0.3779 0.4463 0.043 Uiso 1 1 calc R U
H3B H 0.4469 0.3017 0.4418 0.043 Uiso 1 1 calc R U
C4 C 0.333(3) 0.3199(9) 0.4970(5) 0.022(3) Uani 1 1 d . U
C5 C 0.668(3) 0.4514(10) 0.4560(5) 0.026(4) Uani 1 1 d . U
H5 H 0.8181 0.4656 0.4616 0.031 Uiso 1 1 calc R U
C6 C 0.283(4) 0.5160(10) 0.4149(5) 0.028(4) Uani 1 1 d . U
C11 C 0.403(4) 0.3250(9) 0.5687(5) 0.026(4) Uani 1 1 d . U
C12 C 0.556(4) 0.2891(12) 0.5906(5) 0.041(5) Uani 1 1 d . U
H12 H 0.6859 0.2735 0.5791 0.049 Uiso 1 1 calc R U
C13 C 0.509(4) 0.2771(12) 0.6309(6) 0.040(5) Uani 1 1 d . U
C14 C 0.322(4) 0.2916(11) 0.6485(5) 0.035(4) Uani 1 1 d . U
C15 C 0.176(4) 0.3320(11) 0.6255(5) 0.037(5) Uani 1 1 d . U
H15 H 0.0510 0.3499 0.6377 0.044 Uiso 1 1 calc R U
C16 C 0.212(4) 0.3458(10) 0.5860(5) 0.032(4) Uani 1 1 d . U
H16 H 0.1062 0.3695 0.5706 0.038 Uiso 1 1 calc R U
C17 C 0.277(5) 0.2741(13) 0.6914(5) 0.053(6) Uani 1 1 d . U
H17A H 0.2054 0.2277 0.6931 0.079 Uiso 1 1 calc R U
H17B H 0.1857 0.3113 0.7028 0.079 Uiso 1 1 calc R U
H17C H 0.4117 0.2722 0.7061 0.079 Uiso 1 1 calc R U
C21 C 0.518(3) 0.5061(9) 0.4770(5) 0.020(3) Uani 1 1 d . U
C22 C 0.330(3) 0.5318(11) 0.4600(5) 0.029(4) Uani 1 1 d . U
C23 C 0.186(4) 0.5721(11) 0.4813(5) 0.035(5) Uani 1 1 d . U
H23 H 0.0569 0.5864 0.4690 0.042 Uiso 1 1 calc R U
C24 C 0.226(4) 0.5930(10) 0.5211(5) 0.033(4) Uani 1 1 d . U
H24 H 0.1301 0.6212 0.5362 0.040 Uiso 1 1 calc R U
C25 C 0.428(4) 0.5671(10) 0.5368(5) 0.031(4) Uani 1 1 d . U
H25 H 0.4664 0.5782 0.5633 0.037 Uiso 1 1 calc R U
C26 C 0.558(4) 0.5290(11) 0.5153(5) 0.035(5) Uani 1 1 d . U
H26 H 0.6907 0.5160 0.5268 0.042 Uiso 1 1 calc R U
C31 C 0.634(3) 0.4538(9) 0.4104(5) 0.023(3) Uani 1 1 d . U
C32 C 0.451(4) 0.4847(12) 0.3934(5) 0.037(5) Uani 1 1 d . U
C33 C 0.427(4) 0.4758(11) 0.3517(5) 0.036(4) Uani 1 1 d . U
H33 H 0.2983 0.4913 0.3395 0.043 Uiso 1 1 calc R U
C34 C 0.579(5) 0.4462(13) 0.3288(6) 0.048(6) Uani 1 1 d . U
H34 H 0.5618 0.4453 0.3008 0.057 Uiso 1 1 calc R U
C35 C 0.760(4) 0.4172(11) 0.3455(5) 0.040(5) Uani 1 1 d . U
H35 H 0.8622 0.3923 0.3299 0.048 Uiso 1 1 calc R U
C36 C 0.789(4) 0.4260(11) 0.3871(5) 0.035(5) Uani 1 1 d . U
H36 H 0.9201 0.4121 0.3988 0.042 Uiso 1 1 calc R U
Cl1A Cl 0.5950(9) 0.4712(3) 0.62603(13) 0.0382(14) Uani 1 1 d . U
N1A N 0.813(3) 0.4096(8) 0.7685(3) 0.024(3) Uani 1 1 d . U
O1A O 1.113(3) 0.3403(8) 0.7782(3) 0.036(4) Uani 1 1 d . U
O2A O 0.497(2) 0.4701(8) 0.7788(3) 0.034(3) Uani 1 1 d . U
O3A O 0.282(3) 0.1879(9) 0.8843(4) 0.048(4) Uani 1 1 d . U
C1A C 0.944(4) 0.3629(10) 0.7902(5) 0.024(4) Uani 1 1 d . U
C2A C 0.848(3) 0.3502(10) 0.8292(5) 0.026(4) Uani 1 1 d . U
H2A H 0.9265 0.3805 0.8488 0.031 Uiso 1 1 calc R U
C3A C 0.624(4) 0.3794(10) 0.8261(5) 0.030(4) Uani 1 1 d . U
H3A1 H 0.5875 0.4080 0.8498 0.036 Uiso 1 1 calc R U
H3A2 H 0.5197 0.3400 0.8234 0.036 Uiso 1 1 calc R U
C4A C 0.625(4) 0.4265(10) 0.7889(5) 0.027(4) Uani 1 1 d . U
C5A C 0.859(3) 0.2725(9) 0.8439(4) 0.023(3) Uani 1 1 d . U
H5A H 1.0114 0.2572 0.8414 0.028 Uiso 1 1 calc R U
C6A C 0.455(4) 0.2066(11) 0.8745(5) 0.034(4) Uani 1 1 d . U
C11A C 0.867(3) 0.4416(10) 0.7305(4) 0.026(4) Uani 1 1 d . U
C12A C 0.722(4) 0.4394(11) 0.6994(4) 0.028(4) Uani 1 1 d . U
H12A H 0.5880 0.4166 0.7025 0.033 Uiso 1 1 calc R U
C13A C 0.778(3) 0.4710(12) 0.6638(4) 0.031(4) Uani 1 1 d . U
C14A C 0.978(3) 0.5071(10) 0.6581(5) 0.027(4) Uani 1 1 d . U
C15A C 1.114(4) 0.5049(12) 0.6896(5) 0.038(5) Uani 1 1 d . U
H15A H 1.2493 0.5268 0.6868 0.046 Uiso 1 1 calc R U
C16A C 1.066(3) 0.4729(10) 0.7253(4) 0.027(4) Uani 1 1 d . U
H16A H 1.1681 0.4722 0.7461 0.033 Uiso 1 1 calc R U
C17A C 1.040(3) 0.5375(10) 0.6193(4) 0.023(4) Uani 1 1 d . U
H17D H 1.1681 0.5668 0.6226 0.035 Uiso 1 1 calc R U
H17E H 0.9238 0.5673 0.6091 0.035 Uiso 1 1 calc R U
H17F H 1.0687 0.4986 0.6006 0.035 Uiso 1 1 calc R U
C21A C 0.726(4) 0.2185(10) 0.8190(5) 0.026(4) Uani 1 1 d . U
C22A C 0.533(4) 0.1922(11) 0.8324(5) 0.032(4) Uani 1 1 d . U
C23A C 0.416(5) 0.1469(12) 0.8086(5) 0.046(5) Uani 1 1 d . U
H23A H 0.2864 0.1269 0.8181 0.055 Uiso 1 1 calc R U
C24A C 0.485(5) 0.1310(14) 0.7715(6) 0.061(7) Uani 1 1 d . U
H24A H 0.3970 0.1026 0.7549 0.073 Uiso 1 1 calc R U
C25A C 0.675(5) 0.1538(11) 0.7572(6) 0.044(5) Uani 1 1 d . U
H25A H 0.7262 0.1395 0.7319 0.053 Uiso 1 1 calc R U
C26A C 0.791(4) 0.1994(12) 0.7816(5) 0.043(5) Uani 1 1 d . U
H26A H 0.9217 0.2182 0.7719 0.051 Uiso 1 1 calc R U
C31A C 0.804(3) 0.2697(10) 0.8886(4) 0.025(4) Uani 1 1 d . U
C32A C 0.593(4) 0.2451(10) 0.9009(5) 0.028(4) Uani 1 1 d . U
C33A C 0.547(4) 0.2514(10) 0.9404(5) 0.030(4) Uani 1 1 d . U
H33A H 0.4159 0.2324 0.9499 0.036 Uiso 1 1 calc R U
C34A C 0.679(4) 0.2834(11) 0.9661(5) 0.032(4) Uani 1 1 d . U
H34A H 0.6342 0.2892 0.9928 0.038 Uiso 1 1 calc R U
C35A C 0.880(3) 0.3087(9) 0.9554(4) 0.023(4) Uani 1 1 d . U
H35A H 0.9739 0.3290 0.9744 0.027 Uiso 1 1 calc R U
C36A C 0.938(3) 0.3028(10) 0.9154(4) 0.024(4) Uani 1 1 d . U
H36A H 1.0703 0.3217 0.9066 0.029 Uiso 1 1 calc R U

loop_
_atom_site_aniso_label
_atom_site_aniso_U_11
_atom_site_aniso_U_22
_atom_site_aniso_U_33
_atom_site_aniso_U_23
_atom_site_aniso_U_13
_atom_site_aniso_U_12
Cl1 0.042(4) 0.090(5) 0.053(3) 0.044(3) 0.000(3) 0.017(4)
N1 0.023(7) 0.020(8) 0.032(5) 0.005(4) -0.004(4) 0.013(5)
O1 0.041(8) 0.037(9) 0.024(5) -0.004(5) -0.002(5) -0.007(6)
O2 0.028(7) 0.034(8) 0.044(7) 0.000(6) 0.000(6) 0.000(6)
O3 0.050(9) 0.102(15) 0.051(8) 0.007(8) -0.016(7) 0.035(10)
C1 0.034(8) 0.037(11) 0.031(6) -0.001(6) -0.003(5) -0.003(7)
C2 0.027(9) 0.025(7) 0.028(6) 0.003(5) -0.001(5) 0.000(6)
C3 0.033(9) 0.041(11) 0.035(6) 0.010(6) -0.005(6) -0.008(8)
C4 0.025(7) 0.012(8) 0.029(6) 0.007(5) -0.003(5) 0.010(6)
C5 0.020(8) 0.026(7) 0.031(6) -0.002(4) -0.006(5) 0.000(6)
C6 0.032(8) 0.017(9) 0.037(6) 0.006(5) -0.008(5) -0.005(6)
C11 0.037(8) 0.005(8) 0.035(5) -0.003(5) -0.001(5) 0.006(6)
C12 0.045(10) 0.039(12) 0.039(6) 0.007(6) 0.000(6) 0.019(9)
C13 0.039(9) 0.042(12) 0.040(7) 0.009(7) -0.003(6) 0.017(8)
C14 0.035(9) 0.032(10) 0.038(7) -0.007(6) -0.003(6) 0.006(8)
C15 0.033(10) 0.032(11) 0.045(7) -0.004(6) 0.004(6) 0.005(8)
C16 0.035(9) 0.021(10) 0.040(6) -0.004(6) -0.002(6) 0.010(7)
C17 0.068(17) 0.043(14) 0.047(8) -0.003(8) 0.008(8) -0.005(13)
C21 0.022(7) 0.007(7) 0.030(6) 0.006(5) 0.000(5) -0.001(6)
C22 0.029(8) 0.022(9) 0.037(6) 0.006(5) -0.007(5) 0.009(7)
C23 0.031(10) 0.027(10) 0.048(7) -0.001(7) -0.004(6) 0.010(8)
C24 0.035(10) 0.016(9) 0.048(7) 0.004(7) 0.002(7) 0.001(7)
C25 0.034(10) 0.020(10) 0.039(8) -0.007(7) 0.001(7) 0.001(7)
C26 0.039(10) 0.032(10) 0.035(6) -0.006(6) -0.008(6) 0.011(8)
C31 0.027(7) 0.012(8) 0.030(5) 0.002(5) -0.003(5) -0.015(6)
C32 0.035(8) 0.040(11) 0.036(6) 0.004(6) -0.008(5) 0.001(7)
C33 0.043(10) 0.025(10) 0.039(6) 0.001(6) -0.006(6) -0.030(8)
C34 0.058(11) 0.055(13) 0.030(7) -0.009(7) -0.004(7) -0.014(9)
C35 0.050(11) 0.032(11) 0.038(7) -0.004(7) 0.001(6) -0.022(8)
C36 0.036(9) 0.032(11) 0.038(7) -0.010(6) -0.002(6) -0.009(8)
Cl1A 0.037(3) 0.053(4) 0.024(2) 0.003(2) -0.012(2) -0.001(3)
N1A 0.033(7) 0.030(7) 0.009(4) -0.006(4) -0.007(4) -0.001(5)
O1A 0.033(7) 0.050(9) 0.025(6) 0.005(6) 0.001(5) 0.010(6)
O2A 0.038(8) 0.032(7) 0.033(6) 0.008(6) -0.004(5) 0.003(6)
O3A 0.042(8) 0.053(10) 0.048(8) 0.002(7) -0.006(6) -0.015(7)
C1A 0.030(7) 0.020(8) 0.022(6) -0.003(5) -0.005(5) -0.002(6)
C2A 0.033(9) 0.021(7) 0.023(6) 0.003(5) 0.000(5) 0.009(6)
C3A 0.037(9) 0.028(9) 0.024(6) 0.011(6) 0.004(6) 0.010(7)
C4A 0.038(8) 0.020(8) 0.023(6) 0.002(6) -0.001(5) -0.001(6)
C5A 0.029(9) 0.013(6) 0.027(5) 0.009(4) -0.005(5) 0.008(6)
C6A 0.042(8) 0.032(10) 0.028(6) 0.008(6) -0.012(5) -0.002(7)
C11A 0.031(8) 0.029(9) 0.017(5) -0.006(5) -0.002(5) 0.006(6)
C12A 0.029(9) 0.036(10) 0.018(5) -0.006(5) -0.007(5) 0.000(7)
C13A 0.032(8) 0.043(10) 0.017(5) -0.002(6) -0.007(5) 0.004(7)
C14A 0.028(8) 0.030(9) 0.022(6) 0.000(6) -0.002(5) 0.015(6)
C15A 0.033(9) 0.052(12) 0.029(6) 0.005(6) -0.004(6) 0.005(8)
C16A 0.033(8) 0.026(9) 0.023(6) -0.006(6) -0.004(6) 0.002(7)
C17A 0.016(10) 0.030(10) 0.024(6) 0.000(6) 0.001(6) 0.010(8)
C21A 0.039(8) 0.014(7) 0.024(5) 0.011(5) -0.013(5) 0.009(6)
C22A 0.042(8) 0.030(9) 0.025(6) 0.004(5) -0.012(5) -0.004(7)
C23A 0.059(12) 0.046(11) 0.033(7) -0.001(7) -0.014(7) -0.016(10)
C24A 0.081(14) 0.066(15) 0.035(8) -0.005(8) -0.008(8) -0.019(11)
C25A 0.074(13) 0.023(10) 0.035(8) 0.003(7) -0.006(7) 0.004(9)
C26A 0.065(12) 0.035(11) 0.028(6) 0.001(6) 0.003(7) -0.003(9)
C31A 0.036(8) 0.017(8) 0.023(5) 0.004(5) -0.008(5) 0.006(6)
C32A 0.034(7) 0.024(9) 0.025(5) 0.005(5) -0.008(5) 0.007(6)
C33A 0.037(9) 0.026(10) 0.027(6) 0.003(6) -0.001(5) 0.003(8)
C34A 0.041(9) 0.033(11) 0.021(6) 0.010(6) -0.002(6) 0.000(8)
C35A 0.039(9) 0.012(9) 0.018(6) -0.004(5) -0.002(6) 0.000(7)
C36A 0.030(9) 0.021(9) 0.020(6) 0.001(5) -0.004(5) 0.007(7)

loop_
_atom_type_symbol
_atom_type_description
_atom_type_scat_dispersion_real
_atom_type_scat_dispersion_imag
_atom_type_scat_source
C C 0.0033 0.0016 'International Tables Vol C Tables 4.2.6.8 and 6.1.1.4'
H H 0.0000 0.0000 'International Tables Vol C Tables 4.2.6.8 and 6.1.1.4'
N N 0.0061 0.0033 'International Tables Vol C Tables 4.2.6.8 and 6.1.1.4'
O O 0.0106 0.0060 'International Tables Vol C Tables 4.2.6.8 and 6.1.1.4'
Cl Cl 0.1484 0.1585 'International Tables Vol C Tables 4.2.6.8 and 6.1.1.4'

loop_
_geom_angle_atom_site_label_1
_geom_angle_atom_site_label_2
_geom_angle_atom_site_label_3
_geom_angle
C4 N1 C1 111.3(15)
C4 N1 C11 124.8(17)
C1 N1 C11 122.2(16)
O1 C1 N1 126.1(16)
O1 C1 C2 127(2)
N1 C1 C2 106.3(17)
C5 C2 C1 114.5(16)
C5 C2 C3 115.6(17)
C1 C2 C3 104.1(16)
C5 C2 H2 107.4
C1 C2 H2 107.4
C3 C2 H2 107.4
C4 C3 C2 105.4(15)
C4 C3 H3A 110.7
C2 C3 H3A 110.7
C4 C3 H3B 110.7
C2 C3 H3B 110.7
H3A C3 H3B 108.8
O2 C4 N1 122.7(16)
O2 C4 C3 125.3(17)
N1 C4 C3 111.5(18)
C2 C5 C31 109.7(15)
C2 C5 C21 112.5(16)
C31 C5 C21 110.5(15)
C2 C5 H5 108.0
C31 C5 H5 108.0
C21 C5 H5 108.0
O3 C6 C32 124.9(18)
O3 C6 C22 117.6(19)
C32 C6 C22 115.7(18)
C12 C11 C16 120.8(17)
C12 C11 N1 118.8(19)
C16 C11 N1 120.4(17)
C11 C12 C13 117(2)
C11 C12 H12 121.7
C13 C12 H12 121.7
C14 C13 C12 125(2)
C14 C13 Cl1 118.5(15)
C12 C13 Cl1 115.3(17)
C13 C14 C15 115.6(18)
C13 C14 C17 123(2)
C15 C14 C17 121(2)
C16 C15 C14 122(2)
C16 C15 H15 119.1
C14 C15 H15 119.1
C15 C16 C11 119.5(19)
C15 C16 H16 120.3
C11 C16 H16 120.3
C14 C17 H17A 109.5
C14 C17 H17B 109.5
H17A C17 H17B 109.5
C14 C17 H17C 109.5
H17A C17 H17C 109.5
H17B C17 H17C 109.5
C26 C21 C22 115.4(18)
C26 C21 C5 121.3(17)
C22 C21 C5 123.2(15)
C23 C22 C21 121.9(17)
C23 C22 C6 118.8(18)
C21 C22 C6 119.3(17)
C22 C23 C24 122(2)
C22 C23 H23 119.1
C24 C23 H23 119.1
C23 C24 C25 113.9(19)
C23 C24 H24 123.0
C25 C24 H24 123.0
C26 C25 C24 121.7(18)
C26 C25 H25 119.2
C24 C25 H25 119.2
C25 C26 C21 125(2)
C25 C26 H26 117.4
C21 C26 H26 117.4
C36 C31 C32 120.6(17)
C36 C31 C5 117.7(18)
C32 C31 C5 121.7(18)
C6 C32 C31 125.0(17)
C6 C32 C33 119(2)
C31 C32 C33 116(2)
C34 C33 C32 123(2)
C34 C33 H33 118.7
C32 C33 H33 118.7
C33 C34 C35 120.8(19)
C33 C34 H34 119.6
C35 C34 H34 119.6
C34 C35 C36 117(2)
C34 C35 H35 121.3
C36 C35 H35 121.3
C31 C36 C35 122(2)
C31 C36 H36 119.2
C35 C36 H36 119.2
C1A N1A C4A 112.2(14)
C1A N1A C11A 125.4(17)
C4A N1A C11A 122.2(15)
O1A C1A N1A 123.6(16)
O1A C1A C2A 127.2(17)
N1A C1A C2A 109.1(17)
C1A C2A C3A 105.3(14)
C1A C2A C5A 115.1(15)
C3A C2A C5A 113.9(17)
C1A C2A H2A 107.4
C3A C2A H2A 107.4
C5A C2A H2A 107.4
C2A C3A C4A 105.1(16)
C2A C3A H3A1 110.7
C4A C3A H3A1 110.7
C2A C3A H3A2 110.7
C4A C3A H3A2 110.7
H3A1 C3A H3A2 108.8
O2A C4A N1A 125.6(16)
O2A C4A C3A 128.6(19)
N1A C4A C3A 105.9(16)
C2A C5A C31A 109.6(14)
C2A C5A C21A 114.5(14)
C31A C5A C21A 112.5(15)
C2A C5A H5A 106.6
C31A C5A H5A 106.6
C21A C5A H5A 106.6
O3A C6A C32A 121.7(19)
O3A C6A C22A 119.9(19)
C32A C6A C22A 118(2)
C12A C11A C16A 120.4(16)
C12A C11A N1A 120.2(19)
C16A C11A N1A 119.4(15)
C13A C12A C11A 118(2)
C13A C12A H12A 120.8
C11A C12A H12A 120.8
C12A C13A C14A 122.7(17)
C12A C13A Cl1A 118.3(17)
C14A C13A Cl1A 118.9(13)
C15A C14A C13A 115.2(17)
C15A C14A C17A 122.4(19)
C13A C14A C17A 122.1(16)
C14A C15A C16A 124(2)
C14A C15A H15A 118.0
C16A C15A H15A 118.0
C15A C16A C11A 119.1(18)
C15A C16A H16A 120.4
C11A C16A H16A 120.4
C14A C17A H17D 109.5
C14A C17A H17E 109.5
H17D C17A H17E 109.5
C14A C17A H17F 109.5
H17D C17A H17F 109.5
H17E C17A H17F 109.5
C26A C21A C22A 118(2)
C26A C21A C5A 120(2)
C22A C21A C5A 121.8(16)
C23A C22A C21A 119.7(19)
C23A C22A C6A 119(2)
C21A C22A C6A 121.3(18)
C24A C23A C22A 120(3)
C24A C23A H23A 120.0
C22A C23A H23A 120.0
C25A C24A C23A 123(2)
C25A C24A H24A 118.6
C23A C24A H24A 118.6
C24A C25A C26A 116(2)
C24A C25A H25A 121.8
C26A C25A H25A 121.8
C21A C26A C25A 123(2)
C21A C26A H26A 118.5
C25A C26A H26A 118.5
C36A C31A C32A 120.5(15)
C36A C31A C5A 119.1(18)
C32A C31A C5A 119.3(16)
C33A C32A C6A 121(2)
C33A C32A C31A 116.3(18)
C6A C32A C31A 121.9(16)
C34A C33A C32A 122(2)
C34A C33A H33A 118.9
C32A C33A H33A 118.9
C33A C34A C35A 123.0(17)
C33A C34A H34A 118.5
C35A C34A H34A 118.5
C34A C35A C36A 117.2(18)
C34A C35A H35A 121.4
C36A C35A H35A 121.4
C31A C36A C35A 120(2)
C31A C36A H36A 119.8
C35A C36A H36A 119.8

loop_
_geom_bond_atom_site_label_1
_geom_bond_atom_site_label_2
_geom_bond_distance
Cl1 C13 1.78(2)
N1 C4 1.33(2)
N1 C1 1.44(3)
N1 C11 1.45(2)
O1 C1 1.19(2)
O2 C4 1.29(2)
O3 C6 1.20(3)
C1 C2 1.51(2)
C2 C5 1.47(2)
C2 C3 1.53(3)
C2 H2 1.0000
C3 C4 1.45(2)
C3 H3A 0.9900
C3 H3B 0.9900
C5 C31 1.55(2)
C5 C21 1.56(2)
C5 H5 1.0000
C6 C32 1.41(3)
C6 C22 1.58(2)
C11 C12 1.38(3)
C11 C16 1.39(3)
C12 C13 1.41(3)
C12 H12 0.9500
C13 C14 1.34(3)
C14 C15 1.42(3)
C14 C17 1.51(3)
C15 C16 1.38(2)
C15 H15 0.9500
C16 H16 0.9500
C17 H17A 0.9800
C17 H17B 0.9800
C17 H17C 0.9800
C21 C26 1.38(2)
C21 C22 1.40(3)
C22 C23 1.38(3)
C23 C24 1.42(3)
C23 H23 0.9500
C24 C25 1.46(3)
C24 H24 0.9500
C25 C26 1.30(3)
C25 H25 0.9500
C26 H26 0.9500
C31 C36 1.35(3)
C31 C32 1.41(3)
C32 C33 1.43(2)
C33 C34 1.35(3)
C33 H33 0.9500
C34 C35 1.38(3)
C34 H34 0.9500
C35 C36 1.42(2)
C35 H35 0.9500
C36 H36 0.9500
Cl1A C13A 1.717(18)
N1A C1A 1.41(2)
N1A C4A 1.41(3)
N1A C11A 1.45(2)
O1A C1A 1.21(2)
O2A C4A 1.19(2)
O3A C6A 1.19(3)
C1A C2A 1.46(2)
C2A C3A 1.51(3)
C2A C5A 1.54(2)
C2A H2A 1.0000
C3A C4A 1.53(2)
C3A H3A1 0.9900
C3A H3A2 0.9900
C5A C31A 1.55(2)
C5A C21A 1.56(3)
C5A H5A 1.0000
C6A C32A 1.44(3)
C6A C22A 1.53(3)
C11A C12A 1.39(2)
C11A C16A 1.39(3)
C12A C13A 1.38(2)
C12A H12A 0.9500
C13A C14A 1.44(3)
C14A C15A 1.37(3)
C14A C17A 1.48(2)
C15A C16A 1.38(2)
C15A H15A 0.9500
C16A H16A 0.9500
C17A H17D 0.9800
C17A H17E 0.9800
C17A H17F 0.9800
C21A C26A 1.38(2)
C21A C22A 1.38(3)
C22A C23A 1.38(3)
C23A C24A 1.36(3)
C23A H23A 0.9500
C24A C25A 1.36(4)
C24A H24A 0.9500
C25A C26A 1.39(3)
C25A H25A 0.9500
C26A H26A 0.9500
C31A C36A 1.38(3)
C31A C32A 1.46(3)
C32A C33A 1.37(2)
C33A C34A 1.34(3)
C33A H33A 0.9500
C34A C35A 1.39(3)
C34A H34A 0.9500
C35A C36A 1.40(2)
C35A H35A 0.9500
C36A H36A 0.9500

loop_
_geom_torsion_atom_site_label_1
_geom_torsion_atom_site_label_2
_geom_torsion_atom_site_label_3
_geom_torsion_atom_site_label_4
_geom_torsion
C4 N1 C1 O1 -174(2)
C11 N1 C1 O1 -8(3)
C4 N1 C1 C2 12(2)
C11 N1 C1 C2 177.9(16)
O1 C1 C2 C5 -54(3)
N1 C1 C2 C5 119.8(19)
O1 C1 C2 C3 178(2)
N1 C1 C2 C3 -7(2)
C5 C2 C3 C4 -125.4(17)
C1 C2 C3 C4 1(2)
C1 N1 C4 O2 175.7(18)
C11 N1 C4 O2 10(3)
C1 N1 C4 C3 -12(2)
C11 N1 C4 C3 -177.2(17)
C2 C3 C4 O2 178.7(18)
C2 C3 C4 N1 6(2)
C1 C2 C5 C31 -175.9(18)
C3 C2 C5 C31 -55(2)
C1 C2 C5 C21 -52(2)
C3 C2 C5 C21 69(2)
C4 N1 C11 C12 121(2)
C1 N1 C11 C12 -43(2)
C4 N1 C11 C16 -61(2)
C1 N1 C11 C16 135(2)
C16 C11 C12 C13 -2(3)
N1 C11 C12 C13 177.0(19)
C11 C12 C13 C14 6(4)
C11 C12 C13 Cl1 174.7(17)
C12 C13 C14 C15 -10(3)
Cl1 C13 C14 C15 -177.9(16)
C12 C13 C14 C17 177(2)
Cl1 C13 C14 C17 9(3)
C13 C14 C15 C16 9(3)
C17 C14 C15 C16 -178(2)
C14 C15 C16 C11 -5(3)
C12 C11 C16 C15 1(3)
N1 C11 C16 C15 -177.2(18)
C2 C5 C21 C26 76(2)
C31 C5 C21 C26 -161.4(17)
C2 C5 C21 C22 -100(2)
C31 C5 C21 C22 23(2)
C26 C21 C22 C23 -5(3)
C5 C21 C22 C23 170.7(19)
C26 C21 C22 C6 173.1(17)
C5 C21 C22 C6 -11(3)
O3 C6 C22 C23 5(3)
C32 C6 C22 C23 170(2)
O3 C6 C22 C21 -174(2)
C32 C6 C22 C21 -8(3)
C21 C22 C23 C24 3(3)
C6 C22 C23 C24 -175.2(18)
C22 C23 C24 C25 -1(3)
C23 C24 C25 C26 1(3)
C24 C25 C26 C21 -3(3)
C22 C21 C26 C25 5(3)
C5 C21 C26 C25 -171(2)
C2 C5 C31 C36 -74(2)
C21 C5 C31 C36 161.2(17)
C2 C5 C31 C32 107(2)
C21 C5 C31 C32 -18(3)
O3 C6 C32 C31 178(2)
C22 C6 C32 C31 14(3)
O3 C6 C32 C33 -9(3)
C22 C6 C32 C33 -173.7(18)
C36 C31 C32 C6 -179(2)
C5 C31 C32 C6 0(3)
C36 C31 C32 C33 9(3)
C5 C31 C32 C33 -172.7(17)
C6 C32 C33 C34 -180(2)
C31 C32 C33 C34 -7(3)
C32 C33 C34 C35 6(3)
C33 C34 C35 C36 -6(3)
C32 C31 C36 C35 -10(3)
C5 C31 C36 C35 171.6(18)
C34 C35 C36 C31 8(3)
C4A N1A C1A O1A 178.7(19)
C11A N1A C1A O1A -5(3)
C4A N1A C1A C2A -4(2)
C11A N1A C1A C2A 172.2(16)
O1A C1A C2A C3A -170(2)
N1A C1A C2A C3A 12(2)
O1A C1A C2A C5A -44(3)
N1A C1A C2A C5A 138.7(17)
C1A C2A C3A C4A -16(2)
C5A C2A C3A C4A -142.6(14)
C1A N1A C4A O2A 172.3(19)
C11A N1A C4A O2A -4(3)
C1A N1A C4A C3A -6(2)
C11A N1A C4A C3A 177.5(15)
C2A C3A C4A O2A -165(2)
C2A C3A C4A N1A 14(2)
C1A C2A C5A C31A 166.2(18)
C3A C2A C5A C31A -72(2)
C1A C2A C5A C21A -66(2)
C3A C2A C5A C21A 55(2)
C1A N1A C11A C12A 132(2)
C4A N1A C11A C12A -53(2)
C1A N1A C11A C16A -47(3)
C4A N1A C11A C16A 129(2)
C16A C11A C12A C13A -2(3)
N1A C11A C12A C13A 179.5(17)
C11A C12A C13A C14A -1(3)
C11A C12A C13A Cl1A -177.4(15)
C12A C13A C14A C15A 3(3)
Cl1A C13A C14A C15A 179.5(15)
C12A C13A C14A C17A 176.9(18)
Cl1A C13A C14A C17A -7(3)
C13A C14A C15A C16A -2(3)
C17A C14A C15A C16A -175.6(19)
C14A C15A C16A C11A -1(3)
C12A C11A C16A C15A 3(3)
N1A C11A C16A C15A -178.2(17)
C2A C5A C21A C26A 72(2)
C31A C5A C21A C26A -162.2(17)
C2A C5A C21A C22A -104(2)
C31A C5A C21A C22A 22(2)
C26A C21A C22A C23A 2(3)
C5A C21A C22A C23A 177.2(18)
C26A C21A C22A C6A 175.8(18)
C5A C21A C22A C6A -9(3)
O3A C6A C22A C23A -11(3)
C32A C6A C22A C23A 170.9(19)
O3A C6A C22A C21A 174(2)
C32A C6A C22A C21A -3(3)
C21A C22A C23A C24A -3(3)
C6A C22A C23A C24A -177(2)
C22A C23A C24A C25A 5(4)
C23A C24A C25A C26A -4(4)
C22A C21A C26A C25A -2(3)
C5A C21A C26A C25A -177.3(19)
C24A C25A C26A C21A 3(3)
C2A C5A C31A C36A -65(2)
C21A C5A C31A C36A 166.4(17)
C2A C5A C31A C32A 103(2)
C21A C5A C31A C32A -26(2)
O3A C6A C32A C33A 11(3)
C22A C6A C32A C33A -171.1(18)
O3A C6A C32A C31A -178(2)
C22A C6A C32A C31A -1(3)
C36A C31A C32A C33A -5(3)
C5A C31A C32A C33A -173.0(17)
C36A C31A C32A C6A -176.1(19)
C5A C31A C32A C6A 16(3)
C6A C32A C33A C34A 176(2)
C31A C32A C33A C34A 5(3)
C32A C33A C34A C35A -4(3)
C33A C34A C35A C36A 3(3)
C32A C31A C36A C35A 5(3)
C5A C31A C36A C35A 172.4(17)
C34A C35A C36A C31A -3(3)
